data_2235228
loop_
_publ_author_name
'Yousuf, Sammer'
'Arshad, Muhammad'
'Butt, Hafiza Madiha'
'Saeed, Sumayya'
'Basha, Fatima Z.'

_publ_section_title
;
 2-Azido-1-(4-nitrophenyl)ethanone
;
_journal_coeditor_code RZ2752
_journal_issue 6
_journal_name_full 'Acta Crystallographica Section E'
_journal_page_first o1952
_journal_paper_doi 10.1107/S1600536812021241
_journal_volume 68
_journal_year 2012
_chemical_formula_iupac 'C8 H6 N4 O3'
_chemical_formula_moiety 'C8 H6 N4 O3'
_chemical_formula_sum 'C8 H6 N4 O3'
_chemical_formula_weight 206.17
_chemical_name_systematic
;
2-Azido-1-(4-nitrophenyl)ethanone
;
_space_group_IT_number 29
_symmetry_cell_setting orthorhombic
_symmetry_space_group_name_Hall 'P 2c -2ac'
_symmetry_space_group_name_H-M 'P c a 21'
_atom_sites_solution_hydrogens geom
_atom_sites_solution_primary direct
_atom_sites_solution_secondary difmap
_audit_creation_method SHELXL-97
_cell_angle_alpha 90.00
_cell_angle_beta 90.00
_cell_angle_gamma 90.00
_cell_formula_units_Z 4
_cell_length_a 7.6307(5)
_cell_length_b 9.5168(6)
_cell_length_c 12.4097(8)
_cell_measurement_reflns_used 1557
_cell_measurement_temperature 273(2)
_cell_measurement_theta_max 24.22
_cell_measurement_theta_min 3.28
_cell_volume 901.19(10)
_computing_cell_refinement 'SAINT (Bruker, 2000)'
_computing_data_collection 'SMART (Bruker, 2000)'
_computing_data_reduction 'SAINT (Bruker, 2000)'
_computing_molecular_graphics 'SHELXTL (Sheldrick, 2008)'
_computing_publication_material
;
SHELXTL (Sheldrick, 2008), PARST (Nardelli, 1995) and PLATON
(Spek, 2009)
;
_computing_structure_refinement 'SHELXL97 (Sheldrick, 2008)'
_computing_structure_solution 'SHELXS97 (Sheldrick, 2008)'
_diffrn_ambient_temperature 273(2)
_diffrn_measured_fraction_theta_full 0.992
_diffrn_measured_fraction_theta_max 0.992
_diffrn_measurement_device_type
;
Bruker SMART APEX CCD area-detector
;
_diffrn_measurement_method '\w scan'
_diffrn_radiation_monochromator graphite
_diffrn_radiation_source 'fine-focus sealed tube'
_diffrn_radiation_type MoK\a
_diffrn_radiation_wavelength 0.71073
_diffrn_reflns_av_R_equivalents 0.0196
_diffrn_reflns_av_sigmaI/netI 0.0202
_diffrn_reflns_limit_h_max 9
_diffrn_reflns_limit_h_min -9
_diffrn_reflns_limit_k_max 11
_diffrn_reflns_limit_k_min -11
_diffrn_reflns_limit_l_max 15
_diffrn_reflns_limit_l_min -15
_diffrn_reflns_number 4914
_diffrn_reflns_theta_full 25.49
_diffrn_reflns_theta_max 25.49
_diffrn_reflns_theta_min 2.14
_exptl_absorpt_coefficient_mu 0.121
_exptl_absorpt_correction_T_max 0.9869
_exptl_absorpt_correction_T_min 0.9422
_exptl_absorpt_correction_type multi-scan
_exptl_absorpt_process_details '(SADABS; Bruker, 2000)'
_exptl_crystal_colour colourles
_exptl_crystal_density_diffrn 1.520
_exptl_crystal_density_method 'not measured'
_exptl_crystal_description block
_exptl_crystal_F_000 424
_exptl_crystal_size_max 0.50
_exptl_crystal_size_mid 0.23
_exptl_crystal_size_min 0.11
_refine_diff_density_max 0.107
_refine_diff_density_min -0.107
_refine_ls_abs_structure_details 'Flack (1983), 767 Friedel pairs'
_refine_ls_abs_structure_Flack 0.2(14)
_refine_ls_extinction_method none
_refine_ls_goodness_of_fit_ref 1.063
_refine_ls_hydrogen_treatment constr
_refine_ls_matrix_type full
_refine_ls_number_parameters 136
_refine_ls_number_reflns 1649
_refine_ls_number_restraints 1
_refine_ls_restrained_S_all 1.062
_refine_ls_R_factor_all 0.0380
_refine_ls_R_factor_gt 0.0318
_refine_ls_shift/su_max 0.000
_refine_ls_shift/su_mean 0.000
_refine_ls_structure_factor_coef Fsqd
_refine_ls_weighting_details 'calc w=1/[\s^2^(Fo^2^)+(0.0342P)^2^+0.0663P] where P=(Fo^2^+2Fc^2^)/3'
_refine_ls_weighting_scheme calc
_refine_ls_wR_factor_gt 0.0703
_refine_ls_wR_factor_ref 0.0740
_reflns_number_gt 1461
_reflns_number_total 1649
_reflns_threshold_expression I>2\s(I)
_cod_data_source_file rz2752.cif
_cod_data_source_block I
_cod_original_sg_symbol_Hall 'P 2c 2ac'
_cod_database_code 2235228
_cod_database_fobs_code 2235228

loop_
_symmetry_equiv_pos_as_xyz
'x, y, z'
'-x, -y, z+1/2'
'-x+1/2, y, z+1/2'
'x+1/2, -y, z'

loop_
_atom_site_type_symbol
_atom_site_label
_atom_site_fract_x
_atom_site_fract_y
_atom_site_fract_z
_atom_site_U_iso_or_equiv
_atom_site_adp_type
_atom_site_calc_flag
_atom_site_refinement_flags
_atom_site_occupancy
_atom_site_symmetry_multiplicity
O O1 0.9428(3) 1.19359(17) 0.40028(13) 0.0815(5) Uani d . 1 1
O O2 0.9798(2) 1.30833(17) 0.54808(15) 0.0744(5) Uani d . 1 1
O O3 0.6676(2) 0.72287(15) 0.81581(12) 0.0673(4) Uani d . 1 1
N N1 0.9448(2) 1.20158(19) 0.49879(14) 0.0553(5) Uani d . 1 1
N N2 0.7720(3) 0.45389(18) 0.76819(14) 0.0603(5) Uani d . 1 1
N N3 0.8183(2) 0.45144(17) 0.86298(15) 0.0553(4) Uani d . 1 1
N N4 0.8503(3) 0.4344(2) 0.95022(17) 0.0740(6) Uani d . 1 1
C C1 0.9238(2) 0.9459(2) 0.51250(14) 0.0478(5) Uani d . 1 1
H H1A 0.9657 0.9388 0.4423 0.057 Uiso calc R 1 1
C C2 0.8824(3) 0.8273(2) 0.57102(15) 0.0472(5) Uani d . 1 1
H H2B 0.8991 0.7389 0.5407 0.057 Uiso calc R 1 1
C C3 0.8160(2) 0.83847(19) 0.67466(14) 0.0418(4) Uani d . 1 1
C C4 0.7943(2) 0.9715(2) 0.71966(14) 0.0474(5) Uani d . 1 1
H H4A 0.7489 0.9796 0.7889 0.057 Uiso calc R 1 1
C C5 0.8386(2) 1.0906(2) 0.66373(16) 0.0482(4) Uani d . 1 1
H H5A 0.8264 1.1791 0.6946 0.058 Uiso calc R 1 1
C C6 0.9017(2) 1.0752(2) 0.56038(14) 0.0438(4) Uani d . 1 1
C C7 0.7632(3) 0.7125(2) 0.73869(14) 0.0459(4) Uani d . 1 1
C C8 0.8367(3) 0.57217(19) 0.70483(15) 0.0520(5) Uani d . 1 1
H H8A 0.8079 0.5563 0.6297 0.062 Uiso calc R 1 1
H H8B 0.9634 0.5754 0.7107 0.062 Uiso calc R 1 1

loop_
_atom_site_aniso_label
_atom_site_aniso_U_11
_atom_site_aniso_U_22
_atom_site_aniso_U_33
_atom_site_aniso_U_12
_atom_site_aniso_U_13
_atom_site_aniso_U_23
O1 0.1121(14) 0.0726(11) 0.0598(10) -0.0001(10) 0.0104(9) 0.0177(8)
O2 0.0870(11) 0.0473(9) 0.0889(12) -0.0090(8) -0.0091(10) 0.0089(9)
O3 0.0804(11) 0.0609(9) 0.0606(8) -0.0032(7) 0.0250(8) 0.0022(7)
N1 0.0540(10) 0.0514(12) 0.0607(12) 0.0034(8) -0.0015(9) 0.0086(9)
N2 0.0725(12) 0.0476(10) 0.0607(10) -0.0110(9) -0.0118(9) 0.0040(8)
N3 0.0606(11) 0.0435(9) 0.0617(11) -0.0068(8) -0.0014(9) 0.0033(8)
N4 0.0883(14) 0.0733(14) 0.0603(11) -0.0078(11) -0.0024(11) 0.0088(10)
C1 0.0507(10) 0.0538(13) 0.0390(9) 0.0025(9) 0.0020(8) -0.0012(9)
C2 0.0520(10) 0.0424(11) 0.0472(10) 0.0023(9) 0.0000(9) -0.0059(8)
C3 0.0402(9) 0.0447(11) 0.0406(9) -0.0012(8) -0.0020(8) -0.0021(8)
C4 0.0498(10) 0.0512(12) 0.0413(9) -0.0013(9) 0.0033(8) -0.0052(9)
C5 0.0510(10) 0.0419(11) 0.0516(10) 0.0002(8) -0.0032(9) -0.0080(9)
C6 0.0399(9) 0.0439(11) 0.0475(9) -0.0005(8) -0.0050(8) 0.0046(9)
C7 0.0460(9) 0.0490(11) 0.0426(9) -0.0047(9) -0.0030(9) -0.0025(8)
C8 0.0594(12) 0.0456(12) 0.0510(10) -0.0008(10) -0.0012(10) 0.0031(9)

loop_
_atom_type_symbol
_atom_type_description
_atom_type_scat_dispersion_real
_atom_type_scat_dispersion_imag
_atom_type_scat_source
C C 0.0033 0.0016 'International Tables Vol C Tables 4.2.6.8 and 6.1.1.4'
H H 0.0000 0.0000 'International Tables Vol C Tables 4.2.6.8 and 6.1.1.4'
N N 0.0061 0.0033 'International Tables Vol C Tables 4.2.6.8 and 6.1.1.4'
O O 0.0106 0.0060 'International Tables Vol C Tables 4.2.6.8 and 6.1.1.4'

loop_
_geom_angle_atom_site_label_1
_geom_angle_atom_site_label_2
_geom_angle_atom_site_label_3
_geom_angle
O2 N1 O1 123.83(18)
O2 N1 C6 118.28(16)
O1 N1 C6 117.89(18)
N3 N2 C8 115.67(17)
N4 N3 N2 171.7(2)
C6 C1 C2 118.44(17)
C6 C1 H1A 120.8
C2 C1 H1A 120.8
C1 C2 C3 120.62(18)
C1 C2 H2B 119.7
C3 C2 H2B 119.7
C2 C3 C4 119.02(17)
C2 C3 C7 122.04(17)
C4 C3 C7 118.93(15)
C5 C4 C3 121.25(16)
C5 C4 H4A 119.4
C3 C4 H4A 119.4
C4 C5 C6 118.00(18)
C4 C5 H5A 121.0
C6 C5 H5A 121.0
C1 C6 C5 122.64(18)
C1 C6 N1 118.80(16)
C5 C6 N1 118.55(18)
O3 C7 C3 121.29(19)
O3 C7 C8 121.17(19)
C3 C7 C8 117.52(15)
N2 C8 C7 114.03(16)
N2 C8 H8A 108.7
C7 C8 H8A 108.7
N2 C8 H8B 108.7
C7 C8 H8B 108.7
H8A C8 H8B 107.6

loop_
_geom_bond_atom_site_label_1
_geom_bond_atom_site_label_2
_geom_bond_distance
O1 N1 1.225(2)
O2 N1 1.216(2)
O3 C7 1.207(2)
N1 C6 1.462(2)
N2 N3 1.229(2)
N2 C8 1.459(2)
N3 N4 1.122(2)
C1 C6 1.377(3)
C1 C2 1.379(3)
C1 H1A 0.9300
C2 C3 1.386(2)
C2 H2B 0.9300
C3 C4 1.393(3)
C3 C7 1.493(3)
C4 C5 1.372(3)
C4 H4A 0.9300
C5 C6 1.378(3)
C5 H5A 0.9300
C7 C8 1.508(3)
C8 H8A 0.9700
C8 H8B 0.9700

loop_
_geom_hbond_atom_site_label_D
_geom_hbond_atom_site_label_H
_geom_hbond_atom_site_label_A
_geom_hbond_site_symmetry_A
_geom_hbond_distance_DH
_geom_hbond_distance_HA
_geom_hbond_distance_DA
_geom_hbond_angle_DHA
_geom_hbond_publ_flag
C8 H8B N2 4_565 0.9700 2.4800 3.422(3) 165.00 yes

loop_
_geom_torsion_atom_site_label_1
_geom_torsion_atom_site_label_2
_geom_torsion_atom_site_label_3
_geom_torsion_atom_site_label_4
_geom_torsion
C8 N2 N3 N4 -176.5(17)
C6 C1 C2 C3 1.5(3)
C1 C2 C3 C4 -1.0(3)
C1 C2 C3 C7 177.54(16)
C2 C3 C4 C5 -0.6(3)
C7 C3 C4 C5 -179.14(16)
C3 C4 C5 C6 1.5(3)
C2 C1 C6 C5 -0.6(3)
C2 C1 C6 N1 -179.83(16)
C4 C5 C6 C1 -0.9(3)
C4 C5 C6 N1 178.33(16)
O2 N1 C6 C1 -156.72(18)
O1 N1 C6 C1 23.6(2)
O2 N1 C6 C5 24.0(2)
O1 N1 C6 C5 -155.73(18)
C2 C3 C7 O3 -161.46(19)
C4 C3 C7 O3 17.1(3)
C2 C3 C7 C8 19.8(2)
C4 C3 C7 C8 -161.67(16)
N3 N2 C8 C7 -67.2(3)
O3 C7 C8 N2 4.1(3)
C3 C7 C8 N2 -177.17(16)

loop_
_cod_related_entry_id
_cod_related_entry_database
_cod_related_entry_code
1 ChemSpider 10202641
